data_4076521
loop_
_publ_author_name
'Nakajima, Yumiko'
'Ozawa, Fumiyuki'

_publ_section_title
;
 Redox Chemistry of Bis(phosphaethenyl)pyridine Iron Complexes
;
_journal_issue 5
_journal_name_full Organometallics
_journal_page_first 2009
_journal_paper_doi 10.1021/om201280z
_journal_volume 31
_journal_year 2012
_chemical_formula_sum 'C56 H73 Fe N P2'
_chemical_formula_weight 877.94
_chemical_name_systematic
; 
 ? 
;
_space_group_IT_number 15
_symmetry_cell_setting monoclinic
_symmetry_space_group_name_Hall '-C 2yc'
_symmetry_space_group_name_H-M 'C 1 2/c 1'
_atom_sites_solution_hydrogens geom
_atom_sites_solution_primary direct
_atom_sites_solution_secondary difmap
_audit_creation_method SHELXL-97
_cell_angle_alpha 90.00
_cell_angle_beta 107.470(15)
_cell_angle_gamma 90.00
_cell_formula_units_Z 8
_cell_length_a 41.171(11)
_cell_length_b 9.514(3)
_cell_length_c 27.100(15)
_cell_measurement_reflns_used 25
_cell_measurement_temperature 103(2)
_cell_measurement_theta_max 18
_cell_measurement_theta_min 12
_cell_volume 10125(7)
_computing_cell_refinement 'Nonius CAD4 software'
_computing_data_collection 'Nonius CAD4 software'
_computing_data_reduction 'XCAD (P.McArdle, 2000)'
_computing_molecular_graphics 'ORTEP-3 for Windows (P.McArdle, 1995)'
_computing_publication_material 'SHELXL-97 (Sheldrick, 1997)'
_computing_structure_refinement 'SHELXL-97 (Sheldrick, 1997)'
_computing_structure_solution 'SHELXS-97 (Sheldrick, 1990)'
_diffrn_ambient_temperature 103(2)
_diffrn_measured_fraction_theta_full 0.985
_diffrn_measured_fraction_theta_max 0.985
_diffrn_measurement_device_type ' CCD area detector '
_diffrn_measurement_method ' phi and omega scans'
_diffrn_radiation_monochromator graphite
_diffrn_radiation_source 'fine-focus sealed tube'
_diffrn_radiation_type MoK\a
_diffrn_radiation_wavelength 0.71075
_diffrn_reflns_av_R_equivalents 0.1890
_diffrn_reflns_av_sigmaI/netI 0.1525
_diffrn_reflns_limit_h_max 48
_diffrn_reflns_limit_h_min -48
_diffrn_reflns_limit_k_max 11
_diffrn_reflns_limit_k_min -11
_diffrn_reflns_limit_l_max 32
_diffrn_reflns_limit_l_min -32
_diffrn_reflns_number 32464
_diffrn_reflns_theta_full 25.00
_diffrn_reflns_theta_max 25.00
_diffrn_reflns_theta_min 2.13
_exptl_absorpt_coefficient_mu 0.397
_exptl_absorpt_correction_T_max 0.9882
_exptl_absorpt_correction_T_min 0.9429
_exptl_absorpt_correction_type empirical
_exptl_crystal_colour pale-purple
_exptl_crystal_density_diffrn 1.152
_exptl_crystal_density_meas ?
_exptl_crystal_density_method 'not measured'
_exptl_crystal_description block
_exptl_crystal_F_000 3776
_exptl_crystal_size_max 0.15
_exptl_crystal_size_mid 0.05
_exptl_crystal_size_min 0.03
_refine_diff_density_max 1.402
_refine_diff_density_min -0.565
_refine_diff_density_rms 0.098
_refine_ls_extinction_method none
_refine_ls_goodness_of_fit_ref 1.073
_refine_ls_hydrogen_treatment constr
_refine_ls_matrix_type full
_refine_ls_number_parameters 541
_refine_ls_number_reflns 8782
_refine_ls_number_restraints 0
_refine_ls_restrained_S_all 1.073
_refine_ls_R_factor_all 0.2254
_refine_ls_R_factor_gt 0.1195
_refine_ls_shift/su_max 0.000
_refine_ls_shift/su_mean 0.000
_refine_ls_structure_factor_coef Fsqd
_refine_ls_weighting_details 'calc w=1/[\s^2^(Fo^2^)+(0.0992P)^2^+120.0642P] where P=(Fo^2^+2Fc^2^)/3'
_refine_ls_weighting_scheme calc
_refine_ls_wR_factor_gt 0.2530
_refine_ls_wR_factor_ref 0.3277
_reflns_number_gt 4208
_reflns_number_total 8782
_reflns_threshold_expression >2sigma(I)
_cod_data_source_file om201280z_si_002.cif
_cod_data_source_block complex5
_cod_depositor_comments
;
The following automatic conversions were performed:

'_symmetry_cell_setting' value 'Monoclinic' changed to 'monoclinic'
according to /home/saulius/struct/CIF-dictionaries/cif_core.dic
dictionary named 'cif_core.dic' version 2.4.1 from 2010-06-29.

Automatic conversion script
Id: cif_fix_values 1715 2011-07-08 13:25:40Z adriana 

The following automatic conversions were performed:

'_exptl_crystal_density_meas' value 'not measured' was changed to '?'
- the value is perceived as not measured.

Automatic conversion script
Id: cif_fix_values 3008 2015-01-20 13:52:24Z robertas 
;
_cod_original_cell_volume 10126(7)
_cod_original_sg_symbol_H-M C2/c
_cod_database_code 4076521

loop_
_symmetry_equiv_pos_as_xyz
'x, y, z'
'-x, y, -z+1/2'
'x+1/2, y+1/2, z'
'-x+1/2, y+1/2, -z+1/2'
'-x, -y, -z'
'x, -y, z-1/2'
'-x+1/2, -y+1/2, -z'
'x+1/2, -y+1/2, z-1/2'

loop_
_atom_site_label
_atom_site_type_symbol
_atom_site_fract_x
_atom_site_fract_y
_atom_site_fract_z
_atom_site_U_iso_or_equiv
_atom_site_adp_type
_atom_site_occupancy
_atom_site_symmetry_multiplicity
_atom_site_calc_flag
_atom_site_refinement_flags
P1 P 0.64874(7) -0.0525(3) 0.10243(10) 0.0480(7) Uani 1 1 d .
Fe1 Fe 0.65747(3) 0.00182(15) 0.02421(5) 0.0482(4) Uani 1 1 d .
P2 P 0.67827(7) 0.0283(3) -0.04131(10) 0.0506(7) Uani 1 1 d .
C1 C 0.6885(3) -0.0868(11) 0.1414(4) 0.054(3) Uani 1 1 d .
C2 C 0.7226(3) 0.0104(10) -0.0127(3) 0.051(2) Uani 1 1 d .
N1 N 0.7070(2) -0.0262(8) 0.0663(3) 0.049(2) Uani 1 1 d .
C3 C 0.7325(2) -0.0178(9) 0.0423(4) 0.047(2) Uani 1 1 d .
C4 C 0.7682(2) -0.0303(9) 0.0723(4) 0.047(2) Uani 1 1 d .
H4 H 0.7855 -0.0112 0.0566 0.057 Uiso 1 1 calc R
C5 C 0.7770(2) -0.0701(10) 0.1238(4) 0.052(3) Uani 1 1 d .
H5 H 0.8001 -0.0816 0.1435 0.063 Uiso 1 1 calc R
C6 C 0.7507(3) -0.0930(10) 0.1462(4) 0.051(3) Uani 1 1 d .
H6 H 0.7565 -0.1260 0.1809 0.062 Uiso 1 1 calc R
C7 C 0.7169(3) -0.0697(10) 0.1200(3) 0.045(2) Uani 1 1 d .
C8 C 0.7490(2) 0.0201(10) -0.0414(3) 0.047(2) Uani 1 1 d .
C9 C 0.7591(2) 0.1512(11) -0.0543(4) 0.054(3) Uani 1 1 d .
H9 H 0.7492 0.2336 -0.0450 0.065 Uiso 1 1 calc R
C10 C 0.7834(2) 0.1644(11) -0.0806(4) 0.054(3) Uani 1 1 d .
H10 H 0.7900 0.2545 -0.0893 0.064 Uiso 1 1 calc R
C11 C 0.7976(3) 0.0455(11) -0.0935(4) 0.055(3) Uani 1 1 d .
H11 H 0.8148 0.0542 -0.1101 0.066 Uiso 1 1 calc R
C12 C 0.7876(3) -0.0863(11) -0.0831(4) 0.057(3) Uani 1 1 d .
H12 H 0.7970 -0.1681 -0.0936 0.068 Uiso 1 1 calc R
C13 C 0.7629(2) -0.0974(11) -0.0565(4) 0.051(3) Uani 1 1 d .
H13 H 0.7559 -0.1878 -0.0488 0.062 Uiso 1 1 calc R
C14 C 0.6977(2) -0.1406(11) 0.1977(4) 0.049(2) Uani 1 1 d .
C15 C 0.7189(3) -0.0630(12) 0.2382(4) 0.060(3) Uani 1 1 d .
H15 H 0.7276 0.0244 0.2309 0.072 Uiso 1 1 calc R
C16 C 0.7280(3) -0.1115(12) 0.2904(4) 0.062(3) Uani 1 1 d .
H16 H 0.7421 -0.0581 0.3182 0.074 Uiso 1 1 calc R
C17 C 0.7149(3) -0.2419(13) 0.2981(4) 0.067(3) Uani 1 1 d .
H17 H 0.7209 -0.2782 0.3323 0.080 Uiso 1 1 calc R
C18 C 0.6935(3) -0.3218(12) 0.2587(4) 0.064(3) Uani 1 1 d .
H18 H 0.6847 -0.4095 0.2657 0.076 Uiso 1 1 calc R
C19 C 0.6853(3) -0.2681(11) 0.2085(4) 0.058(3) Uani 1 1 d .
H19 H 0.6707 -0.3210 0.1809 0.069 Uiso 1 1 calc R
C20 C 0.6711(3) 0.1852(11) -0.0821(4) 0.058(3) Uani 1 1 d .
H20 H 0.6466 0.1979 -0.0986 0.088 Uiso 1 1 calc R
H20A H 0.6826 0.1742 -0.1088 0.088 Uiso 1 1 calc R
H20B H 0.6803 0.2676 -0.0608 0.088 Uiso 1 1 calc R
C21 C 0.6119(2) -0.0070(10) -0.0333(3) 0.050(2) Uani 1 1 d .
C22 C 0.6058(2) -0.1276(9) -0.0684(3) 0.041(2) Uani 1 1 d .
C23 C 0.5720(2) -0.1588(10) -0.0972(4) 0.048(2) Uani 1 1 d .
H23 H 0.5682 -0.2400 -0.1186 0.057 Uiso 1 1 calc R
C24 C 0.5436(2) -0.0787(11) -0.0966(4) 0.048(2) Uani 1 1 d .
C25 C 0.5508(2) 0.0454(11) -0.0684(4) 0.049(2) Uani 1 1 d .
H25 H 0.5325 0.1068 -0.0689 0.059 Uiso 1 1 calc R
C26 C 0.5844(2) 0.0845(10) -0.0387(3) 0.045(2) Uani 1 1 d .
C27 C 0.6362(2) -0.2152(11) -0.0736(4) 0.053(3) Uani 1 1 d .
C28 C 0.6623(3) -0.1150(11) -0.0883(4) 0.056(3) Uani 1 1 d .
H28 H 0.6511 -0.0733 -0.1227 0.067 Uiso 1 1 calc R
H28A H 0.6818 -0.1714 -0.0911 0.067 Uiso 1 1 calc R
C29 C 0.6542(3) -0.2944(11) -0.0233(4) 0.056(3) Uani 1 1 d .
H29 H 0.6731 -0.3494 -0.0282 0.084 Uiso 1 1 calc R
H29A H 0.6380 -0.3576 -0.0145 0.084 Uiso 1 1 calc R
H29B H 0.6630 -0.2267 0.0048 0.084 Uiso 1 1 calc R
C30 C 0.6247(3) -0.3272(10) -0.1178(4) 0.056(3) Uani 1 1 d .
H30 H 0.6446 -0.3810 -0.1198 0.085 Uiso 1 1 calc R
H30A H 0.6143 -0.2797 -0.1508 0.085 Uiso 1 1 calc R
H30B H 0.6081 -0.3911 -0.1103 0.085 Uiso 1 1 calc R
C31 C 0.5071(3) -0.1276(11) -0.1253(4) 0.053(3) Uani 1 1 d .
C32 C 0.5011(3) -0.2742(12) -0.1048(4) 0.071(3) Uani 1 1 d .
H32 H 0.4779 -0.3060 -0.1229 0.106 Uiso 1 1 calc R
H32A H 0.5040 -0.2682 -0.0676 0.106 Uiso 1 1 calc R
H32B H 0.5176 -0.3413 -0.1108 0.106 Uiso 1 1 calc R
C33 C 0.5024(3) -0.1377(13) -0.1844(4) 0.072(3) Uani 1 1 d .
H33 H 0.4792 -0.1694 -0.2024 0.107 Uiso 1 1 calc R
H33A H 0.5188 -0.2050 -0.1905 0.107 Uiso 1 1 calc R
H33B H 0.5062 -0.0451 -0.1975 0.107 Uiso 1 1 calc R
C34 C 0.4798(3) -0.0279(11) -0.1178(4) 0.062(3) Uani 1 1 d .
H34 H 0.4572 -0.0641 -0.1366 0.093 Uiso 1 1 calc R
H34A H 0.4828 0.0655 -0.1310 0.093 Uiso 1 1 calc R
H34B H 0.4818 -0.0213 -0.0809 0.093 Uiso 1 1 calc R
C35 C 0.5880(2) 0.2301(10) -0.0102(3) 0.045(2) Uani 1 1 d .
C36 C 0.5695(3) 0.3442(10) -0.0484(4) 0.058(3) Uani 1 1 d .
H36 H 0.5794 0.3499 -0.0770 0.086 Uiso 1 1 calc R
H36A H 0.5720 0.4350 -0.0306 0.086 Uiso 1 1 calc R
H36B H 0.5453 0.3207 -0.0620 0.086 Uiso 1 1 calc R
C37 C 0.5724(3) 0.2200(11) 0.0342(4) 0.061(3) Uani 1 1 d .
H37 H 0.5843 0.1475 0.0586 0.092 Uiso 1 1 calc R
H37A H 0.5482 0.1952 0.0204 0.092 Uiso 1 1 calc R
H37B H 0.5746 0.3107 0.0520 0.092 Uiso 1 1 calc R
C38 C 0.6262(3) 0.2724(11) 0.0109(3) 0.053(3) Uani 1 1 d .
H38 H 0.6386 0.2015 0.0357 0.079 Uiso 1 1 calc R
H38A H 0.6282 0.3639 0.0282 0.079 Uiso 1 1 calc R
H38B H 0.6360 0.2785 -0.0178 0.079 Uiso 1 1 calc R
C39 C 0.6200(2) -0.0713(10) 0.1440(3) 0.045(2) Uani 1 1 d .
C40 C 0.5987(2) -0.1943(10) 0.1389(3) 0.047(2) Uani 1 1 d .
C41 C 0.5876(2) -0.2361(10) 0.1795(3) 0.048(2) Uani 1 1 d .
H41 H 0.5754 -0.3220 0.1766 0.057 Uiso 1 1 calc R
C42 C 0.5934(2) -0.1583(11) 0.2251(3) 0.047(2) Uani 1 1 d .
C43 C 0.6098(2) -0.0304(10) 0.2268(3) 0.048(2) Uani 1 1 d .
H43 H 0.6118 0.0288 0.2558 0.057 Uiso 1 1 calc R
C44 C 0.6236(2) 0.0175(10) 0.1878(3) 0.047(2) Uani 1 1 d .
C45 C 0.5864(2) -0.2851(10) 0.0877(3) 0.046(2) Uani 1 1 d .
C46 C 0.6156(3) -0.3774(11) 0.0816(4) 0.057(3) Uani 1 1 d .
H46 H 0.6349 -0.3175 0.0810 0.086 Uiso 1 1 calc R
H46A H 0.6078 -0.4302 0.0491 0.086 Uiso 1 1 calc R
H46B H 0.6228 -0.4431 0.1107 0.086 Uiso 1 1 calc R
C47 C 0.5723(3) -0.1886(11) 0.0399(3) 0.054(3) Uani 1 1 d .
H47 H 0.5538 -0.1308 0.0446 0.081 Uiso 1 1 calc R
H47A H 0.5636 -0.2466 0.0088 0.081 Uiso 1 1 calc R
H47B H 0.5905 -0.1276 0.0360 0.081 Uiso 1 1 calc R
C48 C 0.5567(3) -0.3826(12) 0.0880(4) 0.063(3) Uani 1 1 d .
H48 H 0.5377 -0.3263 0.0918 0.094 Uiso 1 1 calc R
H48A H 0.5642 -0.4486 0.1170 0.094 Uiso 1 1 calc R
H48B H 0.5494 -0.4350 0.0554 0.094 Uiso 1 1 calc R
C49 C 0.5813(3) -0.2152(11) 0.2703(4) 0.056(3) Uani 1 1 d .
C50 C 0.6044(3) -0.3411(12) 0.2941(4) 0.071(3) Uani 1 1 d .
H50 H 0.5974 -0.3799 0.3229 0.107 Uiso 1 1 calc R
H50A H 0.6281 -0.3094 0.3069 0.107 Uiso 1 1 calc R
H50B H 0.6024 -0.4137 0.2677 0.107 Uiso 1 1 calc R
C51 C 0.5842(3) -0.1031(12) 0.3122(4) 0.065(3) Uani 1 1 d .
H51 H 0.5762 -0.1423 0.3399 0.098 Uiso 1 1 calc R
H51A H 0.5702 -0.0216 0.2970 0.098 Uiso 1 1 calc R
H51B H 0.6080 -0.0738 0.3264 0.098 Uiso 1 1 calc R
C52 C 0.5440(3) -0.2626(14) 0.2509(4) 0.081(4) Uani 1 1 d .
H52 H 0.5370 -0.2977 0.2800 0.121 Uiso 1 1 calc R
H52A H 0.5417 -0.3376 0.2252 0.121 Uiso 1 1 calc R
H52B H 0.5297 -0.1828 0.2349 0.121 Uiso 1 1 calc R
C53 C 0.6369(3) 0.1736(11) 0.1970(4) 0.051(3) Uani 1 1 d .
C54 C 0.6052(3) 0.2670(11) 0.1887(4) 0.059(3) Uani 1 1 d .
H54 H 0.5918 0.2337 0.2107 0.088 Uiso 1 1 calc R
H54A H 0.5914 0.2625 0.1523 0.088 Uiso 1 1 calc R
H54B H 0.6124 0.3643 0.1978 0.088 Uiso 1 1 calc R
C55 C 0.6568(3) 0.2303(11) 0.1617(4) 0.059(3) Uani 1 1 d .
H55 H 0.6636 0.3277 0.1711 0.089 Uiso 1 1 calc R
H55A H 0.6423 0.2267 0.1256 0.089 Uiso 1 1 calc R
H55B H 0.6771 0.1726 0.1657 0.089 Uiso 1 1 calc R
C56 C 0.6603(3) 0.1947(12) 0.2534(4) 0.060(3) Uani 1 1 d .
H56 H 0.6488 0.1597 0.2778 0.090 Uiso 1 1 calc R
H56A H 0.6654 0.2949 0.2597 0.090 Uiso 1 1 calc R
H56B H 0.6816 0.1428 0.2582 0.090 Uiso 1 1 calc R

loop_
_atom_site_aniso_label
_atom_site_aniso_U_11
_atom_site_aniso_U_22
_atom_site_aniso_U_33
_atom_site_aniso_U_23
_atom_site_aniso_U_13
_atom_site_aniso_U_12
P1 0.0577(16) 0.0491(17) 0.0406(14) -0.0021(12) 0.0199(12) -0.0023(13)
Fe1 0.0582(9) 0.0496(9) 0.0402(8) -0.0008(7) 0.0198(6) 0.0003(7)
P2 0.0607(17) 0.0542(18) 0.0418(14) -0.0007(12) 0.0227(12) -0.0019(13)
C1 0.058(7) 0.058(7) 0.049(6) -0.009(5) 0.018(5) -0.003(5)
C2 0.083(7) 0.041(6) 0.040(5) -0.014(4) 0.034(5) -0.006(5)
N1 0.059(5) 0.038(5) 0.055(5) -0.013(4) 0.025(4) -0.005(4)
C3 0.052(6) 0.031(5) 0.065(6) -0.010(5) 0.028(5) -0.010(5)
C4 0.050(6) 0.045(6) 0.051(6) -0.008(5) 0.021(5) -0.004(5)
C5 0.045(6) 0.052(6) 0.059(7) -0.005(5) 0.013(5) 0.003(5)
C6 0.063(7) 0.045(6) 0.046(6) -0.001(5) 0.017(5) -0.002(5)
C7 0.060(7) 0.040(6) 0.032(5) -0.002(4) 0.012(5) 0.001(5)
C8 0.055(6) 0.053(7) 0.035(5) -0.002(5) 0.017(4) -0.003(5)
C9 0.057(7) 0.061(7) 0.049(6) -0.002(5) 0.024(5) 0.000(5)
C10 0.060(7) 0.046(7) 0.053(6) 0.007(5) 0.014(5) -0.008(5)
C11 0.064(7) 0.048(7) 0.053(6) -0.003(5) 0.017(5) 0.001(5)
C12 0.064(7) 0.048(7) 0.059(7) -0.012(5) 0.021(6) 0.000(5)
C13 0.057(7) 0.044(6) 0.053(6) 0.006(5) 0.016(5) 0.005(5)
C14 0.049(6) 0.055(7) 0.043(6) 0.000(5) 0.013(5) 0.000(5)
C15 0.067(7) 0.060(7) 0.054(7) -0.006(5) 0.023(6) -0.003(6)
C16 0.074(8) 0.072(8) 0.038(6) 0.001(5) 0.014(5) 0.010(6)
C17 0.075(8) 0.073(9) 0.055(7) 0.019(6) 0.023(6) 0.005(7)
C18 0.076(8) 0.061(8) 0.056(7) 0.005(6) 0.024(6) -0.002(6)
C19 0.062(7) 0.054(7) 0.053(7) -0.001(5) 0.011(5) -0.005(5)
C20 0.068(7) 0.075(8) 0.036(6) 0.002(5) 0.022(5) 0.003(6)
C21 0.062(6) 0.049(6) 0.041(5) 0.000(5) 0.020(5) -0.008(5)
C22 0.047(6) 0.041(6) 0.036(5) 0.005(4) 0.014(4) 0.003(4)
C23 0.054(6) 0.050(6) 0.041(5) 0.002(5) 0.017(5) -0.007(5)
C24 0.054(6) 0.048(6) 0.045(6) 0.006(5) 0.020(5) 0.000(5)
C25 0.049(6) 0.055(7) 0.046(6) 0.006(5) 0.016(5) 0.004(5)
C26 0.050(6) 0.053(6) 0.039(5) 0.009(5) 0.022(5) 0.001(5)
C27 0.055(6) 0.054(7) 0.049(6) 0.005(5) 0.016(5) 0.000(5)
C28 0.060(7) 0.062(7) 0.050(6) 0.007(5) 0.022(5) 0.005(5)
C29 0.065(7) 0.060(7) 0.045(6) 0.003(5) 0.019(5) 0.010(5)
C30 0.064(7) 0.052(7) 0.058(7) -0.014(5) 0.025(5) -0.004(5)
C31 0.059(7) 0.057(7) 0.047(6) -0.002(5) 0.021(5) 0.000(5)
C32 0.067(8) 0.080(9) 0.066(7) 0.000(6) 0.023(6) -0.007(6)
C33 0.063(7) 0.100(10) 0.051(7) -0.008(6) 0.016(6) -0.015(7)
C34 0.054(6) 0.067(8) 0.065(7) -0.003(6) 0.018(5) -0.001(6)
C35 0.052(6) 0.043(6) 0.042(5) -0.001(4) 0.018(5) 0.003(5)
C36 0.072(7) 0.040(6) 0.057(7) 0.001(5) 0.013(5) 0.007(5)
C37 0.078(8) 0.058(7) 0.057(7) -0.015(5) 0.033(6) -0.015(6)
C38 0.078(7) 0.055(7) 0.035(5) 0.001(5) 0.030(5) 0.010(5)
C39 0.052(6) 0.050(6) 0.029(5) 0.002(4) 0.008(4) 0.000(5)
C40 0.053(6) 0.051(6) 0.036(5) -0.001(4) 0.015(5) 0.002(5)
C41 0.059(6) 0.047(6) 0.038(5) 0.003(4) 0.014(5) -0.002(5)
C42 0.048(6) 0.058(7) 0.035(5) -0.005(5) 0.011(4) 0.001(5)
C43 0.054(6) 0.052(7) 0.038(5) -0.007(4) 0.015(4) 0.007(5)
C44 0.041(5) 0.054(7) 0.044(5) -0.001(5) 0.011(4) 0.004(5)
C45 0.050(6) 0.048(6) 0.040(5) 0.004(4) 0.014(4) -0.004(5)
C46 0.070(7) 0.053(7) 0.055(6) -0.003(5) 0.028(5) 0.000(5)
C47 0.064(7) 0.061(7) 0.035(5) -0.006(5) 0.011(5) -0.009(5)
C48 0.077(8) 0.072(8) 0.041(6) -0.011(5) 0.022(5) -0.010(6)
C49 0.069(7) 0.062(7) 0.047(6) -0.001(5) 0.029(5) 0.002(6)
C50 0.104(9) 0.078(9) 0.041(6) 0.009(6) 0.035(6) 0.016(7)
C51 0.093(9) 0.076(8) 0.040(6) -0.005(5) 0.040(6) -0.003(6)
C52 0.087(9) 0.108(11) 0.058(7) -0.011(7) 0.036(7) -0.022(8)
C53 0.059(6) 0.057(7) 0.039(6) -0.006(5) 0.018(5) -0.002(5)
C54 0.079(8) 0.057(7) 0.040(6) 0.002(5) 0.017(5) 0.000(6)
C55 0.078(8) 0.053(7) 0.054(6) -0.007(5) 0.031(6) -0.008(6)
C56 0.074(7) 0.067(8) 0.041(6) -0.005(5) 0.018(5) -0.004(6)

loop_
_atom_type_symbol
_atom_type_description
_atom_type_scat_dispersion_real
_atom_type_scat_dispersion_imag
_atom_type_scat_source
C C 0.0033 0.0016 'International Tables Vol C Tables 4.2.6.8 and 6.1.1.4'
H H 0.0000 0.0000 'International Tables Vol C Tables 4.2.6.8 and 6.1.1.4'
N N 0.0061 0.0033 'International Tables Vol C Tables 4.2.6.8 and 6.1.1.4'
P P 0.1023 0.0942 'International Tables Vol C Tables 4.2.6.8 and 6.1.1.4'
Fe Fe 0.3463 0.8444 'International Tables Vol C Tables 4.2.6.8 and 6.1.1.4'

loop_
_geom_angle_atom_site_label_1
_geom_angle_atom_site_label_2
_geom_angle_atom_site_label_3
_geom_angle
C1 P1 C39 105.9(4)
C1 P1 Fe1 103.2(4)
C39 P1 Fe1 150.8(3)
N1 Fe1 C21 163.0(3)
N1 Fe1 P2 84.3(2)
C21 Fe1 P2 83.1(3)
N1 Fe1 P1 82.0(2)
C21 Fe1 P1 109.2(3)
P2 Fe1 P1 165.58(12)
C2 P2 C20 107.5(5)
C2 P2 C28 109.8(4)
C20 P2 C28 103.0(5)
C2 P2 Fe1 103.7(3)
C20 P2 Fe1 123.4(3)
C28 P2 Fe1 109.1(3)
C7 C1 C14 116.2(8)
C7 C1 P1 118.0(7)
C14 C1 P1 125.8(7)
C3 C2 C8 121.1(9)
C3 C2 P2 113.8(7)
C8 C2 P2 125.1(7)
C3 N1 C7 117.4(8)
C3 N1 Fe1 120.0(7)
C7 N1 Fe1 122.3(6)
N1 C3 C2 118.2(9)
N1 C3 C4 120.8(9)
C2 C3 C4 120.9(8)
C5 C4 C3 119.9(8)
C5 C4 H4 120.1
C3 C4 H4 120.1
C4 C5 C6 118.4(9)
C4 C5 H5 120.8
C6 C5 H5 120.8
C7 C6 C5 122.8(9)
C7 C6 H6 118.6
C5 C6 H6 118.6
C6 C7 N1 120.0(8)
C6 C7 C1 125.6(8)
N1 C7 C1 114.4(8)
C13 C8 C9 118.2(9)
C13 C8 C2 122.0(9)
C9 C8 C2 119.8(9)
C8 C9 C10 121.4(9)
C8 C9 H9 119.3
C10 C9 H9 119.3
C11 C10 C9 118.9(10)
C11 C10 H10 120.5
C9 C10 H10 120.5
C10 C11 C12 121.7(10)
C10 C11 H11 119.1
C12 C11 H11 119.1
C11 C12 C13 118.4(10)
C11 C12 H12 120.8
C13 C12 H12 120.8
C8 C13 C12 121.2(9)
C8 C13 H13 119.4
C12 C13 H13 119.4
C19 C14 C15 118.8(9)
C19 C14 C1 120.3(9)
C15 C14 C1 120.9(9)
C14 C15 C16 121.7(10)
C14 C15 H15 119.2
C16 C15 H15 119.2
C17 C16 C15 116.0(10)
C17 C16 H16 122.0
C15 C16 H16 122.0
C18 C17 C16 123.9(10)
C18 C17 H17 118.0
C16 C17 H17 118.0
C17 C18 C19 117.3(10)
C17 C18 H18 121.3
C19 C18 H18 121.3
C14 C19 C18 122.2(10)
C14 C19 H19 118.9
C18 C19 H19 118.9
P2 C20 H20 109.5
P2 C20 H20A 109.5
H20 C20 H20A 109.5
P2 C20 H20B 109.5
H20 C20 H20B 109.5
H20A C20 H20B 109.5
C26 C21 C22 116.3(8)
C26 C21 Fe1 125.5(7)
C22 C21 Fe1 117.8(7)
C23 C22 C21 118.4(8)
C23 C22 C27 121.9(8)
C21 C22 C27 119.8(8)
C24 C23 C22 124.6(9)
C24 C23 H23 117.7
C22 C23 H23 117.7
C25 C24 C23 115.4(9)
C25 C24 C31 123.2(9)
C23 C24 C31 121.4(9)
C24 C25 C26 122.9(9)
C24 C25 H25 118.5
C26 C25 H25 118.5
C21 C26 C25 120.9(9)
C21 C26 C35 122.9(9)
C25 C26 C35 116.1(8)
C29 C27 C22 111.8(8)
C29 C27 C30 107.4(8)
C22 C27 C30 111.7(8)
C29 C27 C28 109.7(8)
C22 C27 C28 109.2(8)
C30 C27 C28 106.9(8)
C27 C28 P2 113.7(7)
C27 C28 H28 108.8
P2 C28 H28 108.8
C27 C28 H28A 108.8
P2 C28 H28A 108.8
H28 C28 H28A 107.7
C27 C29 H29 109.5
C27 C29 H29A 109.5
H29 C29 H29A 109.5
C27 C29 H29B 109.5
H29 C29 H29B 109.5
H29A C29 H29B 109.5
C27 C30 H30 109.5
C27 C30 H30A 109.5
H30 C30 H30A 109.5
C27 C30 H30B 109.5
H30 C30 H30B 109.5
H30A C30 H30B 109.5
C34 C31 C24 112.9(8)
C34 C31 C32 107.9(8)
C24 C31 C32 109.1(8)
C34 C31 C33 107.8(9)
C24 C31 C33 109.8(8)
C32 C31 C33 109.3(9)
C31 C32 H32 109.5
C31 C32 H32A 109.5
H32 C32 H32A 109.5
C31 C32 H32B 109.5
H32 C32 H32B 109.5
H32A C32 H32B 109.5
C31 C33 H33 109.5
C31 C33 H33A 109.5
H33 C33 H33A 109.5
C31 C33 H33B 109.5
H33 C33 H33B 109.5
H33A C33 H33B 109.5
C31 C34 H34 109.5
C31 C34 H34A 109.5
H34 C34 H34A 109.5
C31 C34 H34B 109.5
H34 C34 H34B 109.5
H34A C34 H34B 109.5
C37 C35 C36 109.6(8)
C37 C35 C38 110.1(8)
C36 C35 C38 107.8(8)
C37 C35 C26 109.4(8)
C36 C35 C26 109.7(7)
C38 C35 C26 110.1(7)
C35 C36 H36 109.5
C35 C36 H36A 109.5
H36 C36 H36A 109.5
C35 C36 H36B 109.5
H36 C36 H36B 109.5
H36A C36 H36B 109.5
C35 C37 H37 109.5
C35 C37 H37A 109.5
H37 C37 H37A 109.5
C35 C37 H37B 109.5
H37 C37 H37B 109.5
H37A C37 H37B 109.5
C35 C38 H38 109.5
C35 C38 H38A 109.5
H38 C38 H38A 109.5
C35 C38 H38B 109.5
H38 C38 H38B 109.5
H38A C38 H38B 109.5
C44 C39 C40 117.9(8)
C44 C39 P1 121.0(7)
C40 C39 P1 119.7(7)
C41 C40 C39 119.8(8)
C41 C40 C45 116.7(8)
C39 C40 C45 123.5(8)
C40 C41 C42 123.1(9)
C40 C41 H41 118.4
C42 C41 H41 118.4
C43 C42 C41 116.5(8)
C43 C42 C49 123.3(8)
C41 C42 C49 120.1(9)
C42 C43 C44 123.9(9)
C42 C43 H43 118.0
C44 C43 H43 118.0
C43 C44 C39 117.7(9)
C43 C44 C53 112.4(8)
C39 C44 C53 129.4(8)
C48 C45 C46 107.8(8)
C48 C45 C47 105.2(8)
C46 C45 C47 110.8(8)
C48 C45 C40 111.8(7)
C46 C45 C40 110.6(8)
C47 C45 C40 110.5(8)
C45 C46 H46 109.5
C45 C46 H46A 109.5
H46 C46 H46A 109.5
C45 C46 H46B 109.5
H46 C46 H46B 109.5
H46A C46 H46B 109.5
C45 C47 H47 109.5
C45 C47 H47A 109.5
H47 C47 H47A 109.5
C45 C47 H47B 109.5
H47 C47 H47B 109.5
H47A C47 H47B 109.5
C45 C48 H48 109.5
C45 C48 H48A 109.5
H48 C48 H48A 109.5
C45 C48 H48B 109.5
H48 C48 H48B 109.5
H48A C48 H48B 109.5
C52 C49 C51 107.7(8)
C52 C49 C50 110.1(10)
C51 C49 C50 109.1(9)
C52 C49 C42 111.0(8)
C51 C49 C42 111.7(9)
C50 C49 C42 107.3(8)
C49 C50 H50 109.5
C49 C50 H50A 109.5
H50 C50 H50A 109.5
C49 C50 H50B 109.5
H50 C50 H50B 109.5
H50A C50 H50B 109.5
C49 C51 H51 109.5
C49 C51 H51A 109.5
H51 C51 H51A 109.5
C49 C51 H51B 109.5
H51 C51 H51B 109.5
H51A C51 H51B 109.5
C49 C52 H52 109.5
C49 C52 H52A 109.5
H52 C52 H52A 109.5
C49 C52 H52B 109.5
H52 C52 H52B 109.5
H52A C52 H52B 109.5
C55 C53 C54 107.0(8)
C55 C53 C56 106.1(8)
C54 C53 C56 108.6(8)
C55 C53 C44 117.1(8)
C54 C53 C44 106.5(8)
C56 C53 C44 111.2(8)
C53 C54 H54 109.5
C53 C54 H54A 109.5
H54 C54 H54A 109.5
C53 C54 H54B 109.5
H54 C54 H54B 109.5
H54A C54 H54B 109.5
C53 C55 H55 109.5
C53 C55 H55A 109.5
H55 C55 H55A 109.5
C53 C55 H55B 109.5
H55 C55 H55B 109.5
H55A C55 H55B 109.5
C53 C56 H56 109.5
C53 C56 H56A 109.5
H56 C56 H56A 109.5
C53 C56 H56B 109.5
H56 C56 H56B 109.5
H56A C56 H56B 109.5

loop_
_geom_bond_atom_site_label_1
_geom_bond_atom_site_label_2
_geom_bond_distance
P1 C1 1.693(10)
P1 C39 1.872(9)
P1 Fe1 2.312(3)
Fe1 N1 2.032(8)
Fe1 C21 2.051(10)
Fe1 P2 2.205(3)
P2 C2 1.766(11)
P2 C20 1.828(10)
P2 C28 1.847(10)
C1 C7 1.460(13)
C1 C14 1.543(13)
C2 C3 1.449(13)
C2 C8 1.515(12)
N1 C3 1.396(11)
N1 C7 1.449(11)
C3 C4 1.455(13)
C4 C5 1.386(13)
C4 H4 0.9500
C5 C6 1.408(13)
C5 H5 0.9500
C6 C7 1.378(13)
C6 H6 0.9500
C8 C13 1.373(13)
C8 C9 1.392(13)
C9 C10 1.399(13)
C9 H9 0.9500
C10 C11 1.366(13)
C10 H10 0.9500
C11 C12 1.375(14)
C11 H11 0.9500
C12 C13 1.417(13)
C12 H12 0.9500
C13 H13 0.9500
C14 C19 1.382(13)
C14 C15 1.392(13)
C15 C16 1.427(13)
C15 H15 0.9500
C16 C17 1.393(15)
C16 H16 0.9500
C17 C18 1.388(15)
C17 H17 0.9500
C18 C19 1.397(14)
C18 H18 0.9500
C19 H19 0.9500
C20 H20 0.9800
C20 H20A 0.9800
C20 H20B 0.9800
C21 C26 1.401(13)
C21 C22 1.462(13)
C22 C23 1.407(12)
C22 C27 1.546(13)
C23 C24 1.399(13)
C23 H23 0.9500
C24 C25 1.389(13)
C24 C31 1.543(13)
C25 C26 1.424(13)
C25 H25 0.9500
C26 C35 1.571(13)
C27 C29 1.539(13)
C27 C30 1.566(13)
C27 C28 1.575(13)
C28 H28 0.9900
C28 H28A 0.9900
C29 H29 0.9800
C29 H29A 0.9800
C29 H29B 0.9800
C30 H30 0.9800
C30 H30A 0.9800
C30 H30B 0.9800
C31 C34 1.531(13)
C31 C32 1.549(14)
C31 C33 1.557(13)
C32 H32 0.9800
C32 H32A 0.9800
C32 H32B 0.9800
C33 H33 0.9800
C33 H33A 0.9800
C33 H33B 0.9800
C34 H34 0.9800
C34 H34A 0.9800
C34 H34B 0.9800
C35 C37 1.527(12)
C35 C36 1.535(13)
C35 C38 1.560(13)
C36 H36 0.9800
C36 H36A 0.9800
C36 H36B 0.9800
C37 H37 0.9800
C37 H37A 0.9800
C37 H37B 0.9800
C38 H38 0.9800
C38 H38A 0.9800
C38 H38B 0.9800
C39 C44 1.428(12)
C39 C40 1.443(13)
C40 C41 1.372(12)
C40 C45 1.582(12)
C41 C42 1.398(12)
C41 H41 0.9500
C42 C43 1.384(13)
C42 C49 1.551(13)
C43 C44 1.419(12)
C43 H43 0.9500
C44 C53 1.576(14)
C45 C48 1.535(13)
C45 C46 1.538(13)
C45 C47 1.552(12)
C46 H46 0.9800
C46 H46A 0.9800
C46 H46B 0.9800
C47 H47 0.9800
C47 H47A 0.9800
C47 H47B 0.9800
C48 H48 0.9800
C48 H48A 0.9800
C48 H48B 0.9800
C49 C52 1.533(14)
C49 C51 1.538(13)
C49 C50 1.545(14)
C50 H50 0.9800
C50 H50A 0.9800
C50 H50B 0.9800
C51 H51 0.9800
C51 H51A 0.9800
C51 H51B 0.9800
C52 H52 0.9800
C52 H52A 0.9800
C52 H52B 0.9800
C53 C55 1.534(13)
C53 C54 1.536(13)
C53 C56 1.556(13)
C54 H54 0.9800
C54 H54A 0.9800
C54 H54B 0.9800
C55 H55 0.9800
C55 H55A 0.9800
C55 H55B 0.9800
C56 H56 0.9800
C56 H56A 0.9800
C56 H56B 0.9800

loop_
_geom_torsion_atom_site_label_1
_geom_torsion_atom_site_label_2
_geom_torsion_atom_site_label_3
_geom_torsion_atom_site_label_4
_geom_torsion
C1 P1 Fe1 N1 -2.7(4)
C39 P1 Fe1 N1 173.9(7)
C1 P1 Fe1 C21 164.2(5)
C39 P1 Fe1 C21 -19.2(7)
C1 P1 Fe1 P2 16.3(6)
C39 P1 Fe1 P2 -167.2(7)
N1 Fe1 P2 C2 -0.9(4)
C21 Fe1 P2 C2 -169.5(4)
P1 Fe1 P2 C2 -19.7(6)
N1 Fe1 P2 C20 -123.0(5)
C21 Fe1 P2 C20 68.4(5)
P1 Fe1 P2 C20 -141.9(6)
N1 Fe1 P2 C28 116.1(4)
C21 Fe1 P2 C28 -52.5(5)
P1 Fe1 P2 C28 97.2(6)
C39 P1 C1 C7 -175.6(7)
Fe1 P1 C1 C7 2.7(8)
C39 P1 C1 C14 6.8(10)
Fe1 P1 C1 C14 -174.9(8)
C20 P2 C2 C3 133.2(7)
C28 P2 C2 C3 -115.4(7)
Fe1 P2 C2 C3 1.1(7)
C20 P2 C2 C8 -47.8(9)
C28 P2 C2 C8 63.6(9)
Fe1 P2 C2 C8 -179.9(7)
C21 Fe1 N1 C3 43.2(15)
P2 Fe1 N1 C3 0.8(6)
P1 Fe1 N1 C3 176.1(6)
C21 Fe1 N1 C7 -130.0(11)
P2 Fe1 N1 C7 -172.5(6)
P1 Fe1 N1 C7 2.9(6)
C7 N1 C3 C2 173.3(8)
Fe1 N1 C3 C2 -0.3(10)
C7 N1 C3 C4 -9.7(12)
Fe1 N1 C3 C4 176.8(6)
C8 C2 C3 N1 -179.7(8)
P2 C2 C3 N1 -0.6(11)
C8 C2 C3 C4 3.3(13)
P2 C2 C3 C4 -177.7(7)
N1 C3 C4 C5 9.0(13)
C2 C3 C4 C5 -174.0(9)
C3 C4 C5 C6 -2.1(14)
C4 C5 C6 C7 -3.9(15)
C5 C6 C7 N1 3.1(14)
C5 C6 C7 C1 -177.8(9)
C3 N1 C7 C6 3.8(12)
Fe1 N1 C7 C6 177.2(7)
C3 N1 C7 C1 -175.4(8)
Fe1 N1 C7 C1 -2.0(11)
C14 C1 C7 C6 -2.2(14)
P1 C1 C7 C6 180.0(8)
C14 C1 C7 N1 176.9(8)
P1 C1 C7 N1 -0.9(11)
C3 C2 C8 C13 79.5(12)
P2 C2 C8 C13 -99.4(11)
C3 C2 C8 C9 -102.0(11)
P2 C2 C8 C9 79.1(11)
C13 C8 C9 C10 -1.7(14)
C2 C8 C9 C10 179.7(9)
C8 C9 C10 C11 -0.4(15)
C9 C10 C11 C12 2.6(15)
C10 C11 C12 C13 -2.6(15)
C9 C8 C13 C12 1.6(14)
C2 C8 C13 C12 -179.8(9)
C11 C12 C13 C8 0.5(15)
C7 C1 C14 C19 -116.9(11)
P1 C1 C14 C19 60.7(13)
C7 C1 C14 C15 62.1(13)
P1 C1 C14 C15 -120.3(10)
C19 C14 C15 C16 -0.4(15)
C1 C14 C15 C16 -179.4(9)
C14 C15 C16 C17 1.3(15)
C15 C16 C17 C18 -1.7(16)
C16 C17 C18 C19 1.2(17)
C15 C14 C19 C18 -0.2(16)
C1 C14 C19 C18 178.8(9)
C17 C18 C19 C14 -0.2(16)
N1 Fe1 C21 C26 -163.2(9)
P2 Fe1 C21 C26 -120.6(8)
P1 Fe1 C21 C26 67.0(8)
N1 Fe1 C21 C22 24.3(16)
P2 Fe1 C21 C22 66.9(6)
P1 Fe1 C21 C22 -105.5(6)
C26 C21 C22 C23 -12.2(12)
Fe1 C21 C22 C23 161.0(6)
C26 C21 C22 C27 166.7(8)
Fe1 C21 C22 C27 -20.1(11)
C21 C22 C23 C24 3.0(13)
C27 C22 C23 C24 -175.9(8)
C22 C23 C24 C25 5.5(13)
C22 C23 C24 C31 -174.1(8)
C23 C24 C25 C26 -4.6(13)
C31 C24 C25 C26 175.0(8)
C22 C21 C26 C25 13.3(12)
Fe1 C21 C26 C25 -159.3(7)
C22 C21 C26 C35 -170.6(8)
Fe1 C21 C26 C35 16.8(12)
C24 C25 C26 C21 -5.0(13)
C24 C25 C26 C35 178.7(8)
C23 C22 C27 C29 -114.4(10)
C21 C22 C27 C29 66.7(11)
C23 C22 C27 C30 5.9(12)
C21 C22 C27 C30 -173.0(8)
C23 C22 C27 C28 124.0(9)
C21 C22 C27 C28 -54.9(11)
C29 C27 C28 P2 -65.2(9)
C22 C27 C28 P2 57.7(9)
C30 C27 C28 P2 178.7(7)
C2 P2 C28 C27 116.8(7)
C20 P2 C28 C27 -128.8(7)
Fe1 P2 C28 C27 3.8(8)
C25 C24 C31 C34 -2.1(13)
C23 C24 C31 C34 177.5(8)
C25 C24 C31 C32 -122.0(10)
C23 C24 C31 C32 57.6(11)
C25 C24 C31 C33 118.3(10)
C23 C24 C31 C33 -62.1(12)
C21 C26 C35 C37 -105.9(10)
C25 C26 C35 C37 70.4(10)
C21 C26 C35 C36 133.9(9)
C25 C26 C35 C36 -49.9(10)
C21 C26 C35 C38 15.3(11)
C25 C26 C35 C38 -168.4(7)
C1 P1 C39 C44 61.9(9)
Fe1 P1 C39 C44 -114.5(8)
C1 P1 C39 C40 -104.7(8)
Fe1 P1 C39 C40 78.8(10)
C44 C39 C40 C41 -11.3(13)
P1 C39 C40 C41 155.8(7)
C44 C39 C40 C45 167.5(8)
P1 C39 C40 C45 -25.4(12)
C39 C40 C41 C42 5.8(15)
C45 C40 C41 C42 -173.2(8)
C40 C41 C42 C43 3.1(14)
C40 C41 C42 C49 -177.6(9)
C41 C42 C43 C44 -6.6(14)
C49 C42 C43 C44 174.2(9)
C42 C43 C44 C39 0.9(14)
C42 C43 C44 C53 173.4(9)
C40 C39 C44 C43 8.0(13)
P1 C39 C44 C43 -159.0(7)
C40 C39 C44 C53 -163.0(9)
P1 C39 C44 C53 30.1(13)
C41 C40 C45 C48 14.6(12)
C39 C40 C45 C48 -164.3(9)
C41 C40 C45 C46 -105.5(10)
C39 C40 C45 C46 75.7(11)
C41 C40 C45 C47 131.5(9)
C39 C40 C45 C47 -47.4(12)
C43 C42 C49 C52 129.8(10)
C41 C42 C49 C52 -49.3(13)
C43 C42 C49 C51 9.6(13)
C41 C42 C49 C51 -169.5(9)
C43 C42 C49 C50 -109.9(11)
C41 C42 C49 C50 71.0(12)
C43 C44 C53 C55 171.9(8)
C39 C44 C53 C55 -16.7(14)
C43 C44 C53 C54 -68.4(9)
C39 C44 C53 C54 102.9(10)
C43 C44 C53 C56 49.7(10)
C39 C44 C53 C56 -138.9(10)
